data_7242984
loop_
_publ_author_name
'Kikuchi, Yusuke'
'Matsumoto, Shinya'

_publ_section_title
;
 Chlorinated diketopyrrolopyrrole dye exhibits a three-step polymorphic
 transition with thermosalient effects
;
_journal_issue 34
_journal_name_full CrystEngComm
_journal_page_first 5882
_journal_page_last 5890
_journal_paper_doi 10.1039/D1CE00454A
_journal_volume 23
_journal_year 2021
_chemical_formula_moiety 'C21 H16 Cl2 N2 O2'
_chemical_formula_sum 'C21 H16 Cl2 N2 O2'
_chemical_formula_weight 399.26
_space_group_crystal_system triclinic
_space_group_IT_number 2
_space_group_name_Hall '-P 1'
_space_group_name_H-M_alt 'P -1'
_atom_sites_solution_hydrogens geom
_atom_sites_solution_primary dual
_audit_creation_date 2021-03-18
_audit_creation_method
;
Olex2 1.2
(compiled 2018.05.29 svn.r3508 for OlexSys, GUI svn.r5506)
;
_audit_update_record
;
2021-03-26 deposited with the CCDC.	2021-06-04 downloaded from the CCDC.
;
_cell_angle_alpha 103.927(8)
_cell_angle_beta 96.226(8)
_cell_angle_gamma 104.186(10)
_cell_formula_units_Z 2
_cell_length_a 7.5775(9)
_cell_length_b 7.9456(8)
_cell_length_c 16.2096(13)
_cell_measurement_reflns_used 2173
_cell_measurement_temperature 223(2)
_cell_measurement_theta_max 29.3770
_cell_measurement_theta_min 3.1650
_cell_volume 903.71(17)
_computing_cell_refinement 'CrysAlisPro 1.171.39.46e (Rigaku OD, 2018)'
_computing_data_collection 'CrysAlisPro 1.171.39.46e (Rigaku OD, 2018)'
_computing_data_reduction 'CrysAlisPro 1.171.39.46e (Rigaku OD, 2018)'
_computing_molecular_graphics 'Olex2 (Dolomanov et al., 2009)'
_computing_publication_material 'Olex2 (Dolomanov et al., 2009)'
_computing_structure_refinement 'ShelXL (Sheldrick, 2015)'
_computing_structure_solution 'ShelXT (Sheldrick, 2015)'
_diffrn_ambient_temperature 223(2)
_diffrn_detector 'Hybrid Pixel Array Detector'
_diffrn_measured_fraction_theta_full 0.998
_diffrn_measured_fraction_theta_max 0.870
_diffrn_measurement_details
;
List of Runs (angles in degrees, time in seconds):

  # Type    Start    End  Width  t~exp~   \w     \q     \k     \f   Frames
#--------------------------------------------------------------------------
  1  \w    -89.00 -15.00   0.50   27.09    --   -0.10 -82.00  60.00  148
  2  \w    -16.00  29.00   0.50   27.09    --   -0.10  77.00  60.00   90
  3  \w     49.00  77.00   0.50   27.09    --   -0.10  77.00  60.00   56
  4  \w    -84.00 -30.00   0.50   27.09    --   -0.10 -77.00-150.00  108
  5  \w    -45.00  27.00   0.50   27.09    --   -0.10 -77.00 -90.00  144
  6  \w    -67.00  81.00   0.50   27.09    --   -0.10   0.00 -90.00  296
;
_diffrn_measurement_device 'four-circle diffractometer'
_diffrn_measurement_device_type 'XtaLAB AFC12 (RINC): Kappa dual offset/far'
_diffrn_measurement_method '\w scans'
_diffrn_orient_matrix_type 'CrysAlisPro convention (1999,Acta A55,543-557)'
_diffrn_orient_matrix_UB_11 -0.0651429000
_diffrn_orient_matrix_UB_12 -0.0590265000
_diffrn_orient_matrix_UB_13 0.0159541000
_diffrn_orient_matrix_UB_21 -0.0125669000
_diffrn_orient_matrix_UB_22 -0.0698038000
_diffrn_orient_matrix_UB_23 -0.0386507000
_diffrn_orient_matrix_UB_31 0.0722855000
_diffrn_orient_matrix_UB_32 -0.0287712000
_diffrn_orient_matrix_UB_33 0.0187234000
_diffrn_radiation_monochromator mirror
_diffrn_radiation_probe x-ray
_diffrn_radiation_type MoK\a
_diffrn_radiation_wavelength 0.71073
_diffrn_reflns_av_R_equivalents 0.0625
_diffrn_reflns_av_unetI/netI 0.0756
_diffrn_reflns_Laue_measured_fraction_full 0.998
_diffrn_reflns_Laue_measured_fraction_max 0.870
_diffrn_reflns_limit_h_max 10
_diffrn_reflns_limit_h_min -10
_diffrn_reflns_limit_k_max 11
_diffrn_reflns_limit_k_min -11
_diffrn_reflns_limit_l_max 22
_diffrn_reflns_limit_l_min -22
_diffrn_reflns_number 14758
_diffrn_reflns_point_group_measured_fraction_full 0.998
_diffrn_reflns_point_group_measured_fraction_max 0.870
_diffrn_reflns_theta_full 25.242
_diffrn_reflns_theta_max 30.271
_diffrn_reflns_theta_min 3.238
_diffrn_source 'micro-focus sealed X-ray tube'
_diffrn_source_type 'Rigaku (Mo) X-ray Source'
_exptl_absorpt_coefficient_mu 0.377
_exptl_absorpt_correction_T_max 1.00000
_exptl_absorpt_correction_T_min 0.52356
_exptl_absorpt_correction_type multi-scan
_exptl_absorpt_process_details
;
CrysAlisPro 1.171.39.46e (Rigaku Oxford Diffraction, 2018)
Empirical absorption correction using spherical harmonics,
 implemented in SCALE3 ABSPACK scaling algorithm.
;
_exptl_crystal_colour 'clear orangish red'
_exptl_crystal_colour_lustre clear
_exptl_crystal_colour_modifier orangish
_exptl_crystal_colour_primary red
_exptl_crystal_density_diffrn 1.460
_exptl_crystal_description needle
_exptl_crystal_F_000 412
_exptl_crystal_size_max 0.756
_exptl_crystal_size_mid 0.100
_exptl_crystal_size_min 0.029
_refine_diff_density_max 0.349
_refine_diff_density_min -0.354
_refine_diff_density_rms 0.068
_refine_ls_extinction_method none
_refine_ls_goodness_of_fit_ref 0.998
_refine_ls_hydrogen_treatment constr
_refine_ls_matrix_type full
_refine_ls_number_parameters 245
_refine_ls_number_reflns 4700
_refine_ls_number_restraints 0
_refine_ls_restrained_S_all 0.998
_refine_ls_R_factor_all 0.1124
_refine_ls_R_factor_gt 0.0547
_refine_ls_shift/su_max 0.001
_refine_ls_shift/su_mean 0.000
_refine_ls_structure_factor_coef Fsqd
_refine_ls_weighting_details 'w=1/[\s^2^(Fo^2^)+(0.0727P)^2^+0.2850P] where P=(Fo^2^+2Fc^2^)/3'
_refine_ls_weighting_scheme calc
_refine_ls_wR_factor_gt 0.1284
_refine_ls_wR_factor_ref 0.1571
_reflns_Friedel_coverage 0.000
_reflns_number_gt 2746
_reflns_number_total 4700
_reflns_threshold_expression 'I > 2\s(I)'
_cod_data_source_file d1ce00454a3.cif
_cod_data_source_block prm3v3rd
_cod_depositor_comments 'Adding full bibliography for 7242983--7242986.cif.'
_cod_database_code 7242984
_shelx_shelxl_version_number 2018/3
_chemical_oxdiff_formula C21H16O2N2Cl2
_shelx_space_group_comment
;
The symmetry employed for this shelxl refinement is uniquely defined
by the following loop, which should always be used as a source of
symmetry information in preference to the above space-group names.
They are only intended as comments.
;
_reflns_odcompleteness_completeness 99.76
_reflns_odcompleteness_iscentric 1
_reflns_odcompleteness_theta 25.30
_olex2_refinement_description
;
1. Fixed Uiso
 At 1.2 times of:
  All C(H) groups, All C(H,H) groups, All N(H) groups
 At 1.5 times of:
  All C(H,H,H) groups
2.a Secondary CH2 refined with riding coordinates:
 C00I(H00a,H00b), C00L(H00c,H00d)
2.b Aromatic/amide H refined with riding coordinates:
 N006(H006), C00H(H00H), C00J(H00J), C00K(H00K), C00M(H00M), C00N(H00N),
 C00O(H00O), C00P(H00P), C00Q(H00Q)
2.c Idealised Me refined as rotating group:
 C00R(H00e,H00f,H00g)
;
_olex2_submission_original_sample_id PRM3V
_olex2_submission_special_instructions 'No special instructions were received'
_oxdiff_exptl_absorpt_empirical_details
;
Empirical correction (ABSPACK) includes:
- Absorption correction using spherical harmonics
- Frame scaling
;
_oxdiff_exptl_absorpt_empirical_full_max 2.430
_oxdiff_exptl_absorpt_empirical_full_min 0.573

loop_
_space_group_symop_operation_xyz
'x, y, z'
'-x, -y, -z'

loop_
_atom_site_label
_atom_site_type_symbol
_atom_site_fract_x
_atom_site_fract_y
_atom_site_fract_z
_atom_site_U_iso_or_equiv
_atom_site_adp_type
_atom_site_occupancy
_atom_site_site_symmetry_order
_atom_site_calc_flag
_atom_site_refinement_flags_posn
_atom_site_refinement_flags_adp
_atom_site_refinement_flags_occupancy
_atom_site_disorder_assembly
_atom_site_disorder_group
Cl01 Cl -0.21168(10) 0.08628(11) 0.21592(5) 0.0484(2) Uani 1 1 d . . . . .
Cl02 Cl 0.99730(12) 1.32143(11) 1.04568(5) 0.0542(2) Uani 1 1 d . . . . .
O003 O 0.6144(3) 1.0426(3) 0.61501(12) 0.0417(5) Uani 1 1 d . . . . .
O004 O 0.2945(3) 0.2963(3) 0.63246(13) 0.0418(5) Uani 1 1 d . . . . .
N005 N 0.4821(3) 0.5611(3) 0.73050(13) 0.0317(5) Uani 1 1 d . . . . .
N006 N 0.4079(3) 0.7849(3) 0.52106(13) 0.0344(5) Uani 1 1 d . . . . .
H006 H 0.389904 0.828975 0.478383 0.041 Uiso 1 1 calc R . . . .
C007 C 0.3894(4) 0.5866(3) 0.59817(15) 0.0296(5) Uani 1 1 d . . . . .
C008 C 0.5627(3) 0.7380(3) 0.73129(15) 0.0284(5) Uani 1 1 d . . . . .
C009 C 0.1942(4) 0.4816(4) 0.44436(16) 0.0312(6) Uani 1 1 d . . . . .
C00A C 0.5238(4) 0.8849(4) 0.59977(16) 0.0314(6) Uani 1 1 d . . . . .
C00B C 0.3736(4) 0.4566(4) 0.64830(16) 0.0313(6) Uani 1 1 d . . . . .
C00C C 0.5093(3) 0.7546(3) 0.65027(15) 0.0288(5) Uani 1 1 d . . . . .
C00D C 0.8689(4) 1.1534(4) 0.95412(17) 0.0354(6) Uani 1 1 d . . . . .
C00E C 0.6695(4) 0.8801(3) 0.80875(15) 0.0296(5) Uani 1 1 d . . . . .
C00F C 0.3251(4) 0.6073(3) 0.51893(16) 0.0301(5) Uani 1 1 d . . . . .
C00G C -0.0559(4) 0.2389(4) 0.30430(17) 0.0352(6) Uani 1 1 d . . . . .
C00H C 0.1153(4) 0.3040(4) 0.44567(17) 0.0353(6) Uani 1 1 d . . . . .
H00H H 0.148389 0.267705 0.494129 0.042 Uiso 1 1 calc R . . . .
C00I C 0.3919(4) 0.4058(4) 0.84323(17) 0.0359(6) Uani 1 1 d . . . . .
H00A H 0.282125 0.321234 0.805015 0.043 Uiso 1 1 calc R . . . .
H00B H 0.357713 0.510514 0.873964 0.043 Uiso 1 1 calc R . . . .
C00J C 0.7993(4) 1.0288(4) 0.80061(17) 0.0336(6) Uani 1 1 d . . . . .
H00J H 0.819335 1.036807 0.745907 0.040 Uiso 1 1 calc R . . . .
C00K C 0.0197(4) 0.4119(4) 0.30107(17) 0.0386(6) Uani 1 1 d . . . . .
H00K H -0.012934 0.447071 0.252189 0.046 Uiso 1 1 calc R . . . .
C00L C 0.5379(4) 0.4633(4) 0.79064(16) 0.0340(6) Uani 1 1 d . . . . .
H00C H 0.650141 0.539932 0.829838 0.041 Uiso 1 1 calc R . . . .
H00D H 0.565948 0.356634 0.757906 0.041 Uiso 1 1 calc R . . . .
C00M C -0.0109(4) 0.1813(4) 0.37644(18) 0.0386(6) Uani 1 1 d . . . . .
H00M H -0.064194 0.063738 0.377939 0.046 Uiso 1 1 calc R . . . .
C00N C 0.7368(4) 1.0118(4) 0.96379(17) 0.0391(7) Uani 1 1 d . . . . .
H00N H 0.714321 1.007255 1.018603 0.047 Uiso 1 1 calc R . . . .
C00O C 0.9003(4) 1.1666(4) 0.87296(19) 0.0382(6) Uani 1 1 d . . . . .
H00O H 0.987492 1.265914 0.866937 0.046 Uiso 1 1 calc R . . . .
C00P C 0.1450(4) 0.5340(4) 0.37109(17) 0.0358(6) Uani 1 1 d . . . . .
H00P H 0.196683 0.651692 0.369217 0.043 Uiso 1 1 calc R . . . .
C00Q C 0.6360(4) 0.8743(4) 0.89164(16) 0.0345(6) Uani 1 1 d . . . . .
H00Q H 0.545771 0.777896 0.898253 0.041 Uiso 1 1 calc R . . . .
C00R C 0.4668(5) 0.3170(4) 0.90777(19) 0.0444(7) Uani 1 1 d . . . . .
H00E H 0.497801 0.211904 0.877091 0.067 Uiso 1 1 calc GR . . . .
H00F H 0.374243 0.282244 0.941226 0.067 Uiso 1 1 calc GR . . . .
H00G H 0.575288 0.401074 0.945506 0.067 Uiso 1 1 calc GR . . . .

loop_
_atom_site_aniso_label
_atom_site_aniso_U_11
_atom_site_aniso_U_22
_atom_site_aniso_U_33
_atom_site_aniso_U_23
_atom_site_aniso_U_13
_atom_site_aniso_U_12
Cl01 0.0430(4) 0.0526(5) 0.0318(4) -0.0086(3) -0.0092(3) 0.0082(3)
Cl02 0.0652(5) 0.0462(4) 0.0325(4) -0.0034(3) -0.0161(3) 0.0064(4)
O003 0.0575(12) 0.0343(10) 0.0241(10) 0.0091(8) -0.0055(8) 0.0008(9)
O004 0.0578(13) 0.0317(10) 0.0280(10) 0.0070(8) -0.0024(9) 0.0037(9)
N005 0.0399(12) 0.0331(11) 0.0188(10) 0.0071(8) -0.0007(9) 0.0066(10)
N006 0.0475(13) 0.0335(12) 0.0166(10) 0.0062(9) -0.0018(9) 0.0050(10)
C007 0.0360(13) 0.0306(13) 0.0174(11) 0.0024(9) 0.0021(10) 0.0058(11)
C008 0.0315(12) 0.0340(13) 0.0183(11) 0.0046(10) 0.0022(9) 0.0102(10)
C009 0.0339(13) 0.0366(14) 0.0181(11) 0.0003(10) 0.0026(10) 0.0085(11)
C00A 0.0403(14) 0.0327(13) 0.0169(11) 0.0049(10) 0.0000(10) 0.0066(11)
C00B 0.0381(14) 0.0336(14) 0.0191(11) 0.0044(10) 0.0004(10) 0.0091(11)
C00C 0.0355(13) 0.0309(13) 0.0176(11) 0.0047(9) 0.0041(9) 0.0072(11)
C00D 0.0402(14) 0.0350(14) 0.0232(12) -0.0003(11) -0.0084(11) 0.0106(12)
C00E 0.0354(13) 0.0319(13) 0.0184(11) 0.0028(10) -0.0019(10) 0.0109(11)
C00F 0.0372(13) 0.0325(13) 0.0181(11) 0.0043(10) 0.0039(10) 0.0085(11)
C00G 0.0295(13) 0.0450(16) 0.0220(12) -0.0054(11) -0.0018(10) 0.0110(11)
C00H 0.0410(15) 0.0382(14) 0.0218(12) 0.0033(11) 0.0010(10) 0.0090(12)
C00I 0.0429(15) 0.0371(14) 0.0257(13) 0.0111(11) 0.0017(11) 0.0070(12)
C00J 0.0366(14) 0.0389(15) 0.0229(12) 0.0054(11) 0.0065(10) 0.0091(12)
C00K 0.0441(15) 0.0453(16) 0.0207(12) 0.0046(11) -0.0028(11) 0.0102(13)
C00L 0.0420(15) 0.0367(14) 0.0230(12) 0.0105(11) -0.0014(11) 0.0114(12)
C00M 0.0422(15) 0.0359(15) 0.0307(14) 0.0016(11) 0.0029(12) 0.0072(12)
C00N 0.0591(18) 0.0385(15) 0.0160(11) 0.0072(11) -0.0032(11) 0.0115(13)
C00O 0.0371(14) 0.0356(14) 0.0324(14) 0.0031(11) 0.0015(11) 0.0013(12)
C00P 0.0437(15) 0.0369(14) 0.0222(12) 0.0050(11) 0.0008(11) 0.0082(12)
C00Q 0.0451(15) 0.0353(14) 0.0173(11) 0.0064(10) 0.0003(10) 0.0040(12)
C00R 0.0587(18) 0.0419(16) 0.0270(14) 0.0130(12) -0.0020(13) 0.0046(14)

loop_
_atom_type_symbol
_atom_type_description
_atom_type_scat_dispersion_real
_atom_type_scat_dispersion_imag
_atom_type_scat_source
C C 0.0033 0.0016 'International Tables Vol C Tables 4.2.6.8 and 6.1.1.4'
H H 0.0000 0.0000 'International Tables Vol C Tables 4.2.6.8 and 6.1.1.4'
Cl Cl 0.1484 0.1585 'International Tables Vol C Tables 4.2.6.8 and 6.1.1.4'
N N 0.0061 0.0033 'International Tables Vol C Tables 4.2.6.8 and 6.1.1.4'
O O 0.0106 0.0060 'International Tables Vol C Tables 4.2.6.8 and 6.1.1.4'

loop_
_geom_angle_atom_site_label_1
_geom_angle_atom_site_label_2
_geom_angle_atom_site_label_3
_geom_angle
_geom_angle_site_symmetry_1
_geom_angle_site_symmetry_3
_geom_angle_publ_flag
C008 N005 C00B 111.9(2) . . ?
C008 N005 C00L 127.6(2) . . ?
C00B N005 C00L 117.7(2) . . ?
C00F N006 C00A 113.1(2) . . ?
C00C C007 C00B 108.5(2) . . ?
C00F C007 C00B 142.7(2) . . ?
C00F C007 C00C 108.8(2) . . ?
N005 C008 C00E 124.0(2) . . ?
C00C C008 N005 107.5(2) . . ?
C00C C008 C00E 128.3(2) . . ?
C00H C009 C00F 119.7(2) . . ?
C00P C009 C00F 121.5(2) . . ?
C00P C009 C00H 118.9(2) . . ?
O003 C00A N006 124.1(2) . . ?
O003 C00A C00C 132.6(2) . . ?
N006 C00A C00C 103.3(2) . . ?
O004 C00B N005 122.9(2) . . ?
O004 C00B C007 133.9(2) . . ?
N005 C00B C007 103.2(2) . . ?
C007 C00C C00A 108.2(2) . . ?
C008 C00C C007 108.9(2) . . ?
C008 C00C C00A 142.8(2) . . ?
C00N C00D Cl02 119.0(2) . . ?
C00N C00D C00O 121.1(2) . . ?
C00O C00D Cl02 119.8(2) . . ?
C00J C00E C008 120.0(2) . . ?
C00J C00E C00Q 118.5(2) . . ?
C00Q C00E C008 121.4(2) . . ?
N006 C00F C009 122.1(2) . . ?
C007 C00F N006 106.6(2) . . ?
C007 C00F C009 131.3(2) . . ?
C00K C00G Cl01 119.2(2) . . ?
C00K C00G C00M 121.9(2) . . ?
C00M C00G Cl01 118.9(2) . . ?
C00M C00H C009 121.3(3) . . ?
C00L C00I C00R 109.9(2) . . ?
C00E C00J C00O 121.0(2) . . ?
C00G C00K C00P 119.5(3) . . ?
N005 C00L C00I 113.7(2) . . ?
C00H C00M C00G 118.1(3) . . ?
C00D C00N C00Q 119.8(3) . . ?
C00D C00O C00J 119.0(3) . . ?
C00K C00P C009 120.3(3) . . ?
C00N C00Q C00E 120.4(3) . . ?

loop_
_geom_bond_atom_site_label_1
_geom_bond_atom_site_label_2
_geom_bond_distance
_geom_bond_site_symmetry_2
_geom_bond_publ_flag
Cl01 C00G 1.735(3) . ?
Cl02 C00D 1.740(3) . ?
O003 C00A 1.223(3) . ?
O004 C00B 1.217(3) . ?
N005 C008 1.384(3) . ?
N005 C00B 1.427(3) . ?
N005 C00L 1.473(3) . ?
N006 C00A 1.399(3) . ?
N006 C00F 1.387(3) . ?
C007 C00B 1.451(4) . ?
C007 C00C 1.420(3) . ?
C007 C00F 1.385(3) . ?
C008 C00C 1.379(3) . ?
C008 C00E 1.468(3) . ?
C009 C00F 1.455(3) . ?
C009 C00H 1.397(4) . ?
C009 C00P 1.393(4) . ?
C00A C00C 1.458(4) . ?
C00D C00N 1.364(4) . ?
C00D C00O 1.386(4) . ?
C00E C00J 1.383(4) . ?
C00E C00Q 1.403(3) . ?
C00G C00K 1.370(4) . ?
C00G C00M 1.393(4) . ?
C00H C00M 1.381(4) . ?
C00I C00L 1.518(4) . ?
C00I C00R 1.529(4) . ?
C00J C00O 1.391(4) . ?
C00K C00P 1.384(4) . ?
C00N C00Q 1.388(4) . ?
